data_7024155
loop_
_publ_author_name
'Sz\/lyk, Edward'
'Szczesny, Robert'
'Wojtczak, Andrzej'

_publ_section_title
;
 X-Ray structural and gas phase studies of silver(i) perfluorinated
 carboxylate complexes with 2,2'-bipyridyl as potential precursors for
 chemical vapour deposition (CVD).
;
_journal_issue 7
_journal_name_full 'Dalton transactions (Cambridge, England : 2003)'
_journal_page_first 1823
_journal_page_last 1830
_journal_paper_doi 10.1039/b911741e
_journal_volume 39
_journal_year 2010
_chemical_formula_sum 'C8 H4 Ag F5 N O2'
_chemical_formula_weight 348.99
_chemical_name_common (hemi(2,2'-bipyridine)silver(i)(pentafluorpropionate))
_chemical_name_systematic
;
[hemi(2,2'-bipyridine)silver(I)(pentafluorpropionate)]
;
_space_group_IT_number 15
_symmetry_cell_setting monoclinic
_symmetry_space_group_name_Hall '-C 2yc'
_symmetry_space_group_name_H-M 'C 1 2/c 1'
_atom_sites_solution_hydrogens geom
_atom_sites_solution_primary direct
_atom_sites_solution_secondary difmap
_audit_creation_method SHELXL-97
_cell_angle_alpha 90.00
_cell_angle_beta 113.530(10)
_cell_angle_gamma 90.00
_cell_formula_units_Z 8
_cell_length_a 13.5630(10)
_cell_length_b 16.1960(10)
_cell_length_c 10.4560(10)
_cell_measurement_reflns_used 7842
_cell_measurement_temperature 293(2)
_cell_measurement_theta_max 31.29
_cell_measurement_theta_min 2.45
_cell_volume 2105.9(3)
_computing_cell_refinement 'Oxford Diffraction CrysAlis'
_computing_data_collection 'Oxford Diffraction CrysAlis'
_computing_data_reduction 'Oxford Diffraction CrysAlis'
_computing_molecular_graphics 'PLATON (Spek, 1990)'
_computing_publication_material 'CIFTAB (Sheldrick, 1997)'
_computing_structure_refinement 'SHELX-97 (Sheldrick, 1997)'
_computing_structure_solution 'SHELX-97 (Sheldrick, 1997)'
_diffrn_ambient_temperature 293(2)
_diffrn_detector_area_resol_mean 8.2564
_diffrn_measured_fraction_theta_full 0.996
_diffrn_measured_fraction_theta_max 0.920
_diffrn_measurement_device_type 'Oxford Sapphire CCD'
_diffrn_measurement_method \q/2\q
_diffrn_radiation_monochromator graphite
_diffrn_radiation_source 'fine-focus sealed tube'
_diffrn_radiation_type MoK\a
_diffrn_radiation_wavelength 0.71073
_diffrn_reflns_av_R_equivalents 0.0517
_diffrn_reflns_av_sigmaI/netI 0.0331
_diffrn_reflns_limit_h_max 19
_diffrn_reflns_limit_h_min -16
_diffrn_reflns_limit_k_max 23
_diffrn_reflns_limit_k_min -23
_diffrn_reflns_limit_l_max 12
_diffrn_reflns_limit_l_min -14
_diffrn_reflns_number 10138
_diffrn_reflns_theta_full 25.00
_diffrn_reflns_theta_max 31.29
_diffrn_reflns_theta_min 3.28
_diffrn_standards_decay_% 0
_diffrn_standards_interval_count 0
_diffrn_standards_interval_time 0
_diffrn_standards_number 0
_exptl_absorpt_coefficient_mu 1.974
_exptl_absorpt_correction_T_max 0.6935
_exptl_absorpt_correction_T_min 0.3838
_exptl_absorpt_correction_type numerical
_exptl_absorpt_process_details 'Oxford Diffraction CrysAlis'
_exptl_crystal_colour colorless
_exptl_crystal_density_diffrn 2.202
_exptl_crystal_density_method 'not measured'
_exptl_crystal_description plate
_exptl_crystal_F_000 1336
_exptl_crystal_size_max 0.60
_exptl_crystal_size_mid 0.50
_exptl_crystal_size_min 0.20
_refine_diff_density_max 1.799
_refine_diff_density_min -1.581
_refine_diff_density_rms 0.208
_refine_ls_extinction_coef 0.0038(8)
_refine_ls_extinction_expression Fc^*^=kFc[1+0.001xFc^2^\l^3^/sin(2\q)]^-1/4^
_refine_ls_extinction_method SHELXL
_refine_ls_goodness_of_fit_ref 1.115
_refine_ls_hydrogen_treatment constr
_refine_ls_matrix_type full
_refine_ls_number_parameters 180
_refine_ls_number_reflns 3179
_refine_ls_number_restraints 72
_refine_ls_restrained_S_all 1.144
_refine_ls_R_factor_all 0.0688
_refine_ls_R_factor_gt 0.0633
_refine_ls_shift/su_max 0.001
_refine_ls_shift/su_mean 0.000
_refine_ls_structure_factor_coef Fsqd
_refine_ls_weighting_details 'calc w=1/[\s^2^(Fo^2^)+(0.1290P)^2^+6.3394P] where P=(Fo^2^+2Fc^2^)/3'
_refine_ls_weighting_scheme calc
_refine_ls_wR_factor_gt 0.1927
_refine_ls_wR_factor_ref 0.1988
_reflns_number_gt 2809
_reflns_number_total 3179
_reflns_threshold_expression >2sigma(I)
_cod_data_source_file b911741e.txt
_cod_data_source_block szcz2g
_cod_depositor_comments
;
The following automatic conversions were performed:

'_symmetry_cell_setting' value 'Monoclinic' changed to 'monoclinic'
according to /home/saulius/struct/CIF-dictionaries/cif_core.dic
dictionary named 'cif_core.dic' version 2.4.2 from 2011-04-26.

Automatic conversion script
Id: cif_fix_values 1891 2012-01-12 08:04:46Z andrius 
;
_cod_original_sg_symbol_H-M C2/c
_cod_database_code 7024155

loop_
_symmetry_equiv_pos_as_xyz
'x, y, z'
'-x, y, -z+1/2'
'x+1/2, y+1/2, z'
'-x+1/2, y+1/2, -z+1/2'
'-x, -y, -z'
'x, -y, z-1/2'
'-x+1/2, -y+1/2, -z'
'x+1/2, -y+1/2, z-1/2'

loop_
_atom_site_label
_atom_site_type_symbol
_atom_site_fract_x
_atom_site_fract_y
_atom_site_fract_z
_atom_site_U_iso_or_equiv
_atom_site_adp_type
_atom_site_occupancy
_atom_site_symmetry_multiplicity
_atom_site_calc_flag
_atom_site_refinement_flags
_atom_site_disorder_assembly
_atom_site_disorder_group
Ag1 Ag 0.43812(3) 0.56946(2) -0.16860(3) 0.0424(2) Uani 1 1 d . . .
N1 N 0.5335(4) 0.6861(2) -0.0980(4) 0.0442(8) Uani 1 1 d . . .
C2 C 0.5335(4) 0.7537(3) -0.1740(4) 0.0399(8) Uani 1 1 d . . .
C3 C 0.5911(5) 0.8237(3) -0.1125(6) 0.0549(12) Uani 1 1 d . . .
H3A H 0.5889 0.8699 -0.1663 0.066 Uiso 1 1 calc R . .
C4 C 0.6522(6) 0.8246(4) 0.0302(7) 0.0669(16) Uani 1 1 d . . .
H4A H 0.6920 0.8711 0.0730 0.080 Uiso 1 1 calc R . .
C5 C 0.6531(6) 0.7558(4) 0.1073(6) 0.0711(19) Uani 1 1 d . . .
H5A H 0.6932 0.7549 0.2031 0.085 Uiso 1 1 calc R . .
C6 C 0.5933(6) 0.6880(4) 0.0396(6) 0.0603(14) Uani 1 1 d . . .
H6A H 0.5945 0.6413 0.0921 0.072 Uiso 1 1 calc R . .
O1 O 0.4067(3) 0.5282(3) 0.0416(4) 0.0571(10) Uani 1 1 d . . .
O2 O 0.3144(4) 0.5081(3) 0.1731(5) 0.0686(13) Uani 1 1 d . . .
C11 C 0.3316(4) 0.5378(3) 0.0757(5) 0.0445(9) Uani 1 1 d . . .
C12 C 0.2429 0.5970 -0.0160 0.102(4) Uani 1 1 d DU A .
F1 F 0.2687(6) 0.6473(6) -0.0866(12) 0.174(5) Uani 1 1 d U . .
F2 F 0.1877(12) 0.5454(12) -0.1593(9) 0.255(10) Uani 1 1 d U . .
C13 C 0.1424(4) 0.6113(4) 0.0021(6) 0.096(3) Uani 1 1 d D . .
F3 F 0.0962(6) 0.5441(6) 0.0241(14) 0.108(6) Uani 0.53 1 d PDU A 1
F4 F 0.1546(9) 0.6613(8) 0.1088(10) 0.33(2) Uani 0.53 1 d PDU A 1
F5 F 0.0683(5) 0.6482(8) -0.1084(9) 0.101(5) Uani 0.53 1 d PDU A 1
F3B F 0.0884(16) 0.5419(7) -0.038(2) 0.177(13) Uani 0.47 1 d PDU A 2
F4B F 0.1561(9) 0.6239(11) 0.1322(8) 0.203(14) Uani 0.47 1 d PDU A 2
F5B F 0.0821(8) 0.6711(8) -0.0739(14) 0.159(12) Uani 0.47 1 d PDU A 2

loop_
_atom_site_aniso_label
_atom_site_aniso_U_11
_atom_site_aniso_U_22
_atom_site_aniso_U_33
_atom_site_aniso_U_23
_atom_site_aniso_U_13
_atom_site_aniso_U_12
Ag1 0.0492(3) 0.0446(3) 0.0380(3) -0.00384(10) 0.02236(19) -0.00622(11)
N1 0.055(2) 0.0377(17) 0.0352(17) 0.0006(13) 0.0132(15) -0.0007(15)
C2 0.045(2) 0.0381(19) 0.0360(19) -0.0024(14) 0.0151(16) -0.0008(15)
C3 0.072(3) 0.037(2) 0.050(3) -0.0059(19) 0.020(2) -0.010(2)
C4 0.074(4) 0.054(3) 0.057(3) -0.017(2) 0.010(3) -0.015(3)
C5 0.082(4) 0.066(4) 0.039(2) -0.014(2) -0.004(3) -0.002(3)
C6 0.078(4) 0.051(3) 0.038(2) -0.0003(19) 0.009(2) -0.005(2)
O1 0.062(2) 0.068(2) 0.0523(19) 0.0230(18) 0.0351(18) 0.0216(19)
O2 0.061(2) 0.093(3) 0.063(2) 0.040(2) 0.037(2) 0.025(2)
C11 0.047(2) 0.047(2) 0.041(2) 0.0169(18) 0.0198(18) 0.0125(18)
C12 0.086(5) 0.142(8) 0.107(6) 0.085(7) 0.068(5) 0.070(6)
F1 0.111(5) 0.187(8) 0.260(10) 0.183(8) 0.112(6) 0.089(5)
F2 0.230(13) 0.45(2) 0.063(4) 0.007(8) 0.030(6) 0.206(15)
C13 0.069(4) 0.123(8) 0.099(7) 0.037(6) 0.036(4) 0.034(5)
F3 0.040(4) 0.137(11) 0.134(12) 0.055(9) 0.021(6) -0.006(5)
F4 0.72(6) 0.069(8) 0.071(8) -0.021(6) 0.015(18) 0.005(18)
F5 0.071(6) 0.124(10) 0.100(7) 0.028(7) 0.027(6) 0.065(7)
F3B 0.119(15) 0.126(15) 0.19(2) 0.045(15) -0.036(14) -0.043(12)
F4B 0.192(19) 0.30(3) 0.088(10) -0.038(14) 0.029(11) 0.18(2)
F5B 0.088(10) 0.107(12) 0.22(2) 0.053(14) -0.009(12) 0.021(8)

loop_
_atom_type_symbol
_atom_type_description
_atom_type_scat_dispersion_real
_atom_type_scat_dispersion_imag
_atom_type_scat_source
C C 0.0033 0.0016 'International Tables Vol C Tables 4.2.6.8 and 6.1.1.4'
H H 0.0000 0.0000 'International Tables Vol C Tables 4.2.6.8 and 6.1.1.4'
N N 0.0061 0.0033 'International Tables Vol C Tables 4.2.6.8 and 6.1.1.4'
F F 0.0171 0.0103 'International Tables Vol C Tables 4.2.6.8 and 6.1.1.4'
O O 0.0106 0.0060 'International Tables Vol C Tables 4.2.6.8 and 6.1.1.4'
Ag Ag -0.8971 1.1015 'International Tables Vol C Tables 4.2.6.8 and 6.1.1.4'

loop_
_geom_angle_atom_site_label_1
_geom_angle_atom_site_label_2
_geom_angle_atom_site_label_3
_geom_angle
_geom_angle_site_symmetry_1
_geom_angle_site_symmetry_3
O2 Ag1 N1 152.71(19) 6_565 .
O2 Ag1 O1 99.29(17) 6_565 .
N1 Ag1 O1 102.41(16) . .
O2 Ag1 O1 105.1(2) 6_565 5_665
N1 Ag1 O1 95.94(15) . 5_665
O1 Ag1 O1 76.67(14) . 5_665
O2 Ag1 Ag1 90.29(11) 6_565 2_654
N1 Ag1 Ag1 78.17(11) . 2_654
O1 Ag1 Ag1 151.97(9) . 2_654
O1 Ag1 Ag1 75.40(8) 5_665 2_654
C6 N1 C2 118.1(4) . .
C6 N1 Ag1 113.3(4) . .
C2 N1 Ag1 128.6(3) . .
N1 C2 C3 121.5(4) . .
N1 C2 C2 119.1(3) . 2_654
C3 C2 C2 119.3(3) . 2_654
C2 C3 C4 119.6(5) . .
C2 C3 H3A 120.2 . .
C4 C3 H3A 120.2 . .
C5 C4 C3 118.9(5) . .
C5 C4 H4A 120.5 . .
C3 C4 H4A 120.5 . .
C4 C5 C6 118.6(5) . .
C4 C5 H5A 120.7 . .
C6 C5 H5A 120.7 . .
N1 C6 C5 123.2(5) . .
N1 C6 H6A 118.4 . .
C5 C6 H6A 118.4 . .
C11 O1 Ag1 133.0(3) . .
C11 O1 Ag1 122.8(3) . 5_665
Ag1 O1 Ag1 103.33(14) . 5_665
C11 O2 Ag1 120.2(3) . 6_566
O1 C11 O2 130.6(4) . .
O1 C11 C12 115.8(4) . .
O2 C11 C12 113.6(4) . .
F1 C12 C13 118.1(3) . .
F1 C12 C11 116.4(3) . .
C13 C12 C11 123.6(3) . .
F1 C12 F2 85.7(8) . .
C13 C12 F2 95.2(6) . .
C11 C12 F2 102.3(5) . .
F5B C13 F4B 108.0(5) . .
F5B C13 F3B 107.8(5) . .
F4B C13 F3B 107.0(5) . .
F5B C13 F3 119.4(9) . .
F4B C13 F3 80.1(10) . .
F3B C13 F3 27.0(10) . .
F5B C13 F5 21.7(10) . .
F4B C13 F5 125.1(7) . .
F3B C13 F5 88.7(11) . .
F3 C13 F5 106.0(5) . .
F5B C13 F4 84.2(9) . .
F4B C13 F4 28.4(9) . .
F3B C13 F4 130.7(11) . .
F3 C13 F4 105.3(5) . .
F5 C13 F4 104.6(4) . .
F5B C13 C12 115.1(5) . .
F4B C13 C12 113.8(5) . .
F3B C13 C12 104.6(11) . .
F3 C13 C12 114.9(4) . .
F5 C13 C12 112.1(4) . .
F4 C13 C12 113.0(5) . .

loop_
_geom_bond_atom_site_label_1
_geom_bond_atom_site_label_2
_geom_bond_distance
_geom_bond_site_symmetry_2
Ag1 O2 2.217(4) 6_565
Ag1 N1 2.242(4) .
Ag1 O1 2.491(4) .
Ag1 O1 2.542(4) 5_665
Ag1 Ag1 2.8277(7) 2_654
N1 C6 1.340(6) .
N1 C2 1.352(6) .
C2 C3 1.381(6) .
C2 C2 1.483(8) 2_654
C3 C4 1.388(8) .
C3 H3A 0.9300 .
C4 C5 1.372(10) .
C4 H4A 0.9300 .
C5 C6 1.382(8) .
C5 H5A 0.9300 .
C6 H6A 0.9300 .
O1 C11 1.217(6) .
O1 Ag1 2.542(4) 5_665
O2 C11 1.230(6) .
O2 Ag1 2.217(4) 6_566
C11 C12 1.537(4) .
C12 F1 1.240(5) .
C12 C13 1.468(5) .
C12 F2 1.615(14) .
C13 F5B 1.310(5) .
C13 F4B 1.313(5) .
C13 F3B 1.315(5) .
C13 F3 1.320(5) .
C13 F5 1.333(4) .
C13 F4 1.333(5) .

loop_
_geom_torsion_atom_site_label_1
_geom_torsion_atom_site_label_2
_geom_torsion_atom_site_label_3
_geom_torsion_atom_site_label_4
_geom_torsion
_geom_torsion_site_symmetry_1
_geom_torsion_site_symmetry_4
O2 Ag1 N1 C6 171.2(4) 6_565 .
O1 Ag1 N1 C6 29.2(5) . .
O1 Ag1 N1 C6 -48.4(5) 5_665 .
Ag1 Ag1 N1 C6 -122.1(5) 2_654 .
O2 Ag1 N1 C2 -5.2(7) 6_565 .
O1 Ag1 N1 C2 -147.1(4) . .
O1 Ag1 N1 C2 135.3(4) 5_665 .
Ag1 Ag1 N1 C2 61.6(4) 2_654 .
C6 N1 C2 C3 -1.4(8) . .
Ag1 N1 C2 C3 174.9(4) . .
C6 N1 C2 C2 -179.0(6) . 2_654
Ag1 N1 C2 C2 -2.7(7) . 2_654
N1 C2 C3 C4 1.2(9) . .
C2 C2 C3 C4 178.8(6) 2_654 .
C2 C3 C4 C5 -0.6(11) . .
C3 C4 C5 C6 0.2(12) . .
C2 N1 C6 C5 1.0(10) . .
Ag1 N1 C6 C5 -175.8(6) . .
C4 C5 C6 N1 -0.4(12) . .
O2 Ag1 O1 C11 -66.1(6) 6_565 .
N1 Ag1 O1 C11 97.2(6) . .
O1 Ag1 O1 C11 -169.5(7) 5_665 .
Ag1 Ag1 O1 C11 -174.7(4) 2_654 .
O2 Ag1 O1 Ag1 103.4(2) 6_565 5_665
N1 Ag1 O1 Ag1 -93.25(18) . 5_665
O1 Ag1 O1 Ag1 0.0 5_665 5_665
Ag1 Ag1 O1 Ag1 -5.1(4) 2_654 5_665
Ag1 O1 C11 O2 170.3(5) . .
Ag1 O1 C11 O2 2.5(10) 5_665 .
Ag1 O1 C11 C12 -10.1(8) . .
Ag1 O1 C11 C12 -178.0(3) 5_665 .
Ag1 O2 C11 O1 5.5(10) 6_566 .
Ag1 O2 C11 C12 -174.1(3) 6_566 .
O1 C11 C12 F1 -21.1(9) . .
O2 C11 C12 F1 158.5(9) . .
O1 C11 C12 C13 175.0(5) . .
O2 C11 C12 C13 -5.3(7) . .
O1 C11 C12 F2 70.1(9) . .
O2 C11 C12 F2 -110.2(9) . .
F1 C12 C13 F5B 8.4(12) . .
C11 C12 C13 F5B 172.0(8) . .
F2 C12 C13 F5B -79.5(10) . .
F1 C12 C13 F4B -117.1(12) . .
C11 C12 C13 F4B 46.5(9) . .
F2 C12 C13 F4B 155.1(10) . .
F1 C12 C13 F3B 126.4(12) . .
C11 C12 C13 F3B -69.9(8) . .
F2 C12 C13 F3B 38.6(10) . .
F1 C12 C13 F3 153.0(10) . .
C11 C12 C13 F3 -43.4(7) . .
F2 C12 C13 F3 65.2(9) . .
F1 C12 C13 F5 31.9(10) . .
C11 C12 C13 F5 -164.5(7) . .
F2 C12 C13 F5 -56.0(9) . .
F1 C12 C13 F4 -86.1(10) . .
C11 C12 C13 F4 77.6(7) . .
F2 C12 C13 F4 -173.9(9) . .
